data_8000163
loop_
_publ_author_name
'Mori, Yutaka'
'Matsumoto, Akikazu'

_publ_section_title
;
 Photodimerization Mechanism of Bis(3,4,5-trifluorobenzyl) (E,E)-Muconate
 in a Columnar Assembly in the Crystalline State
;
_journal_issue 4
_journal_name_full 'Chemistry Letters'
_journal_page_first 510
_journal_paper_doi 10.1246/cl.2007.510
_journal_volume 36
_journal_year 2007
_chemical_formula_moiety 'C20 H12 F6 O4 '
_chemical_formula_sum 'C20 H12 F6 O4'
_chemical_formula_weight 430.30
_space_group_IT_number 14
_symmetry_cell_setting monoclinic
_symmetry_space_group_name_Hall '-P 2ybc'
_symmetry_space_group_name_H-M 'P 1 21/c 1'
_atom_sites_solution_hydrogens geom
_atom_sites_solution_primary direct
_atom_sites_solution_secondary difmap
_audit_creation_method SHELXL-97
_cell_angle_alpha 90.00
_cell_angle_beta 96.784(15)
_cell_angle_gamma 90.00
_cell_formula_units_Z 2
_cell_length_a 3.966(2)
_cell_length_b 20.041(10)
_cell_length_c 11.556(6)
_cell_measurement_reflns_used 6747
_cell_measurement_temperature 296(2)
_cell_measurement_theta_max 27.6
_cell_measurement_theta_min 3.0
_cell_volume 912.1(8)
_computing_cell_refinement PROCESS-AUTO
_computing_data_collection PROCESS-AUTO
_computing_data_reduction CrystalStructure
_computing_publication_material 'CrystalStructure 3.8.0'
_computing_structure_refinement 'SHELXL-97 (Sheldrick, 1997)'
_computing_structure_solution 'SHELXS-97 (Sheldrick, 1990)'
_diffrn_ambient_temperature 296(2)
_diffrn_detector_area_resol_mean 10.00
_diffrn_measured_fraction_theta_full 0.998
_diffrn_measured_fraction_theta_max 0.998
_diffrn_measurement_device_type 'Rigaku RAXIS-RAPID'
_diffrn_measurement_method \w
_diffrn_radiation_monochromator graphite
_diffrn_radiation_source 'fine-focus sealed tube'
_diffrn_radiation_type MoK\a
_diffrn_radiation_wavelength 0.71075
_diffrn_reflns_av_R_equivalents 0.0451
_diffrn_reflns_av_sigmaI/netI 0.0354
_diffrn_reflns_limit_h_max 4
_diffrn_reflns_limit_h_min -5
_diffrn_reflns_limit_k_max 26
_diffrn_reflns_limit_k_min -25
_diffrn_reflns_limit_l_max 14
_diffrn_reflns_limit_l_min -14
_diffrn_reflns_number 8431
_diffrn_reflns_theta_full 27.48
_diffrn_reflns_theta_max 27.48
_diffrn_reflns_theta_min 3.53
_exptl_absorpt_coefficient_mu 0.148
_exptl_absorpt_correction_T_max 0.9853
_exptl_absorpt_correction_T_min 0.9362
_exptl_absorpt_correction_type none
_exptl_crystal_colour colorless
_exptl_crystal_density_diffrn 1.567
_exptl_crystal_density_method 'not measured'
_exptl_crystal_description block
_exptl_crystal_F_000 436
_exptl_crystal_size_max 0.45
_exptl_crystal_size_mid 0.20
_exptl_crystal_size_min 0.10
_refine_diff_density_max 0.378
_refine_diff_density_min -0.248
_refine_diff_density_rms 0.069
_refine_ls_extinction_method none
_refine_ls_goodness_of_fit_ref 1.082
_refine_ls_hydrogen_treatment constr
_refine_ls_matrix_type full
_refine_ls_number_parameters 137
_refine_ls_number_reflns 2079
_refine_ls_number_restraints 0
_refine_ls_restrained_S_all 1.082
_refine_ls_R_factor_all 0.1015
_refine_ls_R_factor_gt 0.0697
_refine_ls_shift/su_max 0.000
_refine_ls_shift/su_mean 0.000
_refine_ls_structure_factor_coef Fsqd
_refine_ls_weighting_details 'calc w=1/[\s^2^(Fo^2^)+(0.0902P)^2^+0.6550P] where P=(Fo^2^+2Fc^2^)/3'
_refine_ls_weighting_scheme calc
_refine_ls_wR_factor_gt 0.1943
_refine_ls_wR_factor_ref 0.2075
_reflns_number_gt 1333
_reflns_number_total 2079
_reflns_threshold_expression >2sigma(I)
_cod_data_source_file 36-510sup1.cif
_cod_data_source_block 0
_cod_original_cell_volume 912.0(8)
_cod_database_code 8000163

loop_
_symmetry_equiv_pos_as_xyz
'x, y, z'
'-x, y+1/2, -z+1/2'
'-x, -y, -z'
'x, -y-1/2, z-1/2'

loop_
_atom_site_label
_atom_site_type_symbol
_atom_site_fract_x
_atom_site_fract_y
_atom_site_fract_z
_atom_site_U_iso_or_equiv
_atom_site_adp_type
_atom_site_occupancy
_atom_site_symmetry_multiplicity
_atom_site_calc_flag
_atom_site_refinement_flags
F7 F 0.8010(7) 0.69125(14) 0.77765(19) 0.0954(9) Uani 1 1 d .
F8 F 0.7110(7) 0.81249(12) 0.6797(2) 0.0904(9) Uani 1 1 d .
F9 F 0.3652(8) 0.82486(11) 0.4684(2) 0.1014(10) Uani 1 1 d .
O1 O -0.0939(8) 0.49317(12) 0.3035(2) 0.0703(8) Uani 1 1 d .
O2 O 0.2032(5) 0.58771(10) 0.32513(16) 0.0456(6) Uani 1 1 d .
C1 C 0.0558(8) 0.53710(14) 0.2624(2) 0.0447(7) Uani 1 1 d .
C2 C 0.1026(9) 0.54296(16) 0.1389(3) 0.0502(8) Uani 1 1 d .
H2 H 0.2217 0.5794 0.1146 0.060 Uiso 1 1 calc R
C3 C -0.0183(9) 0.49841(16) 0.0613(2) 0.0497(8) Uani 1 1 d .
H3 H -0.1358 0.4623 0.0873 0.060 Uiso 1 1 calc R
C4 C 0.1587(9) 0.58559(16) 0.4467(2) 0.0491(8) Uani 1 1 d .
H4A H 0.2663 0.5459 0.4823 0.059 Uiso 1 1 calc R
H4B H -0.0813 0.5838 0.4556 0.059 Uiso 1 1 calc R
C5 C 0.3152(7) 0.64683(15) 0.5057(2) 0.0404(7) Uani 1 1 d .
C6 C 0.4900(8) 0.64060(17) 0.6152(3) 0.0498(8) Uani 1 1 d .
H6 H 0.5180 0.5989 0.6503 0.060 Uiso 1 1 calc R
C7 C 0.6226(9) 0.69642(19) 0.6722(3) 0.0565(9) Uani 1 1 d .
C8 C 0.5818(9) 0.75790(17) 0.6232(3) 0.0561(9) Uani 1 1 d .
C9 C 0.4065(10) 0.76365(16) 0.5145(3) 0.0590(9) Uani 1 1 d .
C10 C 0.2739(9) 0.70885(17) 0.4547(3) 0.0533(8) Uani 1 1 d .
H10 H 0.1573 0.7134 0.3804 0.064 Uiso 1 1 calc R

loop_
_atom_site_aniso_label
_atom_site_aniso_U_11
_atom_site_aniso_U_22
_atom_site_aniso_U_33
_atom_site_aniso_U_23
_atom_site_aniso_U_13
_atom_site_aniso_U_12
F7 0.129(2) 0.0967(19) 0.0501(13) -0.0108(12) -0.0351(13) -0.0186(16)
F8 0.124(2) 0.0630(14) 0.0808(17) -0.0329(12) -0.0032(14) -0.0247(13)
F9 0.166(3) 0.0409(12) 0.0908(19) -0.0024(11) -0.0111(18) 0.0062(14)
O1 0.112(2) 0.0578(15) 0.0415(12) -0.0059(11) 0.0109(13) -0.0360(15)
O2 0.0597(13) 0.0435(11) 0.0332(11) -0.0085(8) 0.0042(9) -0.0076(10)
C1 0.0601(19) 0.0364(14) 0.0358(15) -0.0070(12) -0.0021(13) -0.0019(14)
C2 0.070(2) 0.0433(16) 0.0372(16) -0.0042(13) 0.0055(14) -0.0100(15)
C3 0.068(2) 0.0455(16) 0.0355(15) -0.0064(13) 0.0045(14) -0.0076(15)
C4 0.062(2) 0.0501(17) 0.0346(15) -0.0076(13) 0.0044(14) -0.0089(15)
C5 0.0381(14) 0.0468(16) 0.0362(15) -0.0104(12) 0.0036(11) 0.0002(12)
C6 0.0597(19) 0.0497(17) 0.0383(16) -0.0047(13) -0.0009(14) -0.0033(15)
C7 0.058(2) 0.069(2) 0.0390(17) -0.0113(15) -0.0076(14) -0.0075(17)
C8 0.059(2) 0.0531(19) 0.056(2) -0.0211(16) 0.0058(16) -0.0114(16)
C9 0.074(2) 0.0425(18) 0.059(2) -0.0054(15) 0.0037(18) 0.0072(16)
C10 0.065(2) 0.0489(18) 0.0428(17) -0.0072(14) -0.0059(15) 0.0058(16)

loop_
_atom_type_symbol
_atom_type_description
_atom_type_scat_dispersion_real
_atom_type_scat_dispersion_imag
_atom_type_scat_source
C C 0.0033 0.0016 'International Tables Vol C Tables 4.2.6.8 and 6.1.1.4'
H H 0.0000 0.0000 'International Tables Vol C Tables 4.2.6.8 and 6.1.1.4'
O O 0.0106 0.0060 'International Tables Vol C Tables 4.2.6.8 and 6.1.1.4'
F F 0.0171 0.0103 'International Tables Vol C Tables 4.2.6.8 and 6.1.1.4'

loop_
_geom_angle_atom_site_label_1
_geom_angle_atom_site_label_2
_geom_angle_atom_site_label_3
_geom_angle
_geom_angle_site_symmetry_1
_geom_angle_site_symmetry_3
C1 O2 C4 114.2(2) . .
O1 C1 O2 123.3(3) . .
O1 C1 C2 125.0(3) . .
O2 C1 C2 111.6(3) . .
C3 C2 C1 122.1(3) . .
C3 C2 H2 118.9 . .
C1 C2 H2 118.9 . .
C2 C3 C3 124.7(4) . 3_565
C2 C3 H3 117.7 . .
C3 C3 H3 117.7 3_565 .
O2 C4 C5 109.1(2) . .
O2 C4 H4A 109.9 . .
C5 C4 H4A 109.9 . .
O2 C4 H4B 109.9 . .
C5 C4 H4B 109.9 . .
H4A C4 H4B 108.3 . .
C6 C5 C10 119.9(3) . .
C6 C5 C4 118.7(3) . .
C10 C5 C4 121.4(3) . .
C7 C6 C5 119.4(3) . .
C7 C6 H6 120.3 . .
C5 C6 H6 120.3 . .
F7 C7 C8 118.3(3) . .
F7 C7 C6 120.4(3) . .
C8 C7 C6 121.3(3) . .
F8 C8 C7 121.1(3) . .
F8 C8 C9 120.1(3) . .
C7 C8 C9 118.9(3) . .
F9 C9 C8 117.9(3) . .
F9 C9 C10 120.8(3) . .
C8 C9 C10 121.3(3) . .
C9 C10 C5 119.3(3) . .
C9 C10 H10 120.4 . .
C5 C10 H10 120.4 . .

loop_
_geom_bond_atom_site_label_1
_geom_bond_atom_site_label_2
_geom_bond_distance
_geom_bond_site_symmetry_2
F7 C7 1.339(4) .
F8 C8 1.344(4) .
F9 C9 1.339(4) .
O1 C1 1.192(4) .
O2 C1 1.340(3) .
O2 C4 1.437(3) .
C1 C2 1.465(4) .
C2 C3 1.315(4) .
C2 H2 0.9300 .
C3 C3 1.442(6) 3_565
C3 H3 0.9300 .
C4 C5 1.502(4) .
C4 H4A 0.9700 .
C4 H4B 0.9700 .
C5 C6 1.375(4) .
C5 C10 1.377(5) .
C6 C7 1.371(5) .
C6 H6 0.9300 .
C7 C8 1.358(5) .
C8 C9 1.367(5) .
C9 C10 1.369(5) .
C10 H10 0.9300 .

loop_
_geom_torsion_atom_site_label_1
_geom_torsion_atom_site_label_2
_geom_torsion_atom_site_label_3
_geom_torsion_atom_site_label_4
_geom_torsion
_geom_torsion_site_symmetry_4
C4 O2 C1 O1 -1.4(5) .
C4 O2 C1 C2 178.6(3) .
O1 C1 C2 C3 -0.6(6) .
O2 C1 C2 C3 179.4(3) .
C1 C2 C3 C3 179.7(4) 3_565
C1 O2 C4 C5 -176.4(3) .
O2 C4 C5 C6 -140.4(3) .
O2 C4 C5 C10 42.5(4) .
C10 C5 C6 C7 -0.3(5) .
C4 C5 C6 C7 -177.4(3) .
C5 C6 C7 F7 -178.3(3) .
C5 C6 C7 C8 0.7(5) .
F7 C7 C8 F8 -1.3(5) .
C6 C7 C8 F8 179.7(3) .
F7 C7 C8 C9 178.6(3) .
C6 C7 C8 C9 -0.4(6) .
F8 C8 C9 F9 -1.0(5) .
C7 C8 C9 F9 179.1(3) .
F8 C8 C9 C10 179.6(3) .
C7 C8 C9 C10 -0.3(6) .
F9 C9 C10 C5 -178.6(3) .
C8 C9 C10 C5 0.7(5) .
C6 C5 C10 C9 -0.4(5) .
C4 C5 C10 C9 176.6(3) .
